data_1532912
loop_
_publ_author_name
'Mogare, K.M.'
'Friese, K.'
'Klein, W.'
'Jansen, M.'

_publ_section_title
;
 Syntheses and crystal structures of two sodium ruthenates: Na2 Ru o4 and
 Na2 Ru O3
;
_journal_name_full 'Zeitschrift fuer Anorganische und Allgemeine Chemie'
_journal_page_first 547
_journal_page_last 552
_journal_volume 630
_journal_year 2004
_chemical_formula_sum 'Na2 O3 Ru'
_chemical_name_systematic 'Na2 (Ru O3)'
_space_group_IT_number 15
_symmetry_space_group_name_Hall '-C 2yc'
_symmetry_space_group_name_H-M 'C 1 2/c 1'
_cell_angle_alpha 90
_cell_angle_beta 99.636
_cell_angle_gamma 90
_cell_formula_units_Z 8
_cell_length_a 5.4141
_cell_length_b 9.3663
_cell_length_c 10.8481
_cell_volume 542.347
_citation_journal_id_ASTM ZAACAB
_cod_data_source_file Mogare_ZAACAB_2004_271.cif
_cod_data_source_block Na2O3Ru1
_cod_original_cell_volume 542.3466
_cod_original_formula_sum 'Na2 O3 Ru1'
_cod_database_code 1532912

loop_
_symmetry_equiv_pos_as_xyz
x,y,z
-x,y,-z+1/2
-x,-y,-z
x,-y,z-1/2
x+1/2,y+1/2,z
-x+1/2,y+1/2,-z+1/2
-x+1/2,-y+1/2,-z
x+1/2,-y+1/2,z-1/2

loop_
_atom_site_label
_atom_site_type_symbol
_atom_site_fract_x
_atom_site_fract_y
_atom_site_fract_z
_atom_site_occupancy
_atom_site_U_iso_or_equiv
Ru2 Ru+4 0 0.581 0.25 1 0.0
Na3 Na+1 0 0.91 0.25 1 0.0
O3 O-2 0.144 0.73 0.149 1 0.0
O2 O-2 0.106 0.401 0.153 1 0.0
O1 O-2 0.134 0.103 0.153 1 0.0
Ru1 Ru+4 0 0.253 0.25 1 0.0
Na2 Na+1 0.25 0.25 0 1 0.0
Na1 Na+1 0.258 0.613 -0.007 1 0.0
